data_4311162
loop_
_publ_author_name
'Filipe A. Almeida Paz'
'Jacek Klinowski'

_publ_contact_author_address
; Department of Chemistry
  University of Cambridge
  Lensfield Road
  Cambridge
  CB2 1EW
  United Kingdom
;
_publ_contact_author_email jk18@cam.ac.uk
_publ_contact_author_fax '+44 1223 336362'
_publ_contact_author_name 'Professor Jacek Klinowski'
_publ_contact_author_phone '+44 1224 336514'
_publ_section_title
;
 Two- and Three-Dimensional Cadmium-Organic Frameworks with Trimesic Acid
 and 4,4'-Trimethylenedipyridine
;
_journal_name_full 'Inorganic Chemistry'
_journal_page_first 3882
_journal_page_last 3893
_journal_paper_doi 10.1021/ic049523o
_journal_volume 43
_journal_year 2004
_chemical_formula_moiety
;
 Cd 2+, (C13 H12 N2)2, C9 H4 O6 2-, (H2 O)8.5
;
_chemical_formula_sum 'C35 H49 Cd N4 O14.5'
_chemical_formula_weight 870.18
_chemical_name_systematic
; 
 ? 
;
_space_group_IT_number 14
_symmetry_cell_setting monoclinic
_symmetry_space_group_name_Hall '-P 2yn'
_symmetry_space_group_name_H-M 'P 1 21/n 1'
_atom_sites_solution_hydrogens geom
_atom_sites_solution_primary direct
_atom_sites_solution_secondary difmap
_audit_creation_date '10th of February, 2004'
_audit_creation_method 'SHELXL-97, manual editing plus enCIFer'
_cell_angle_alpha 90.00
_cell_angle_beta 105.0490(10)
_cell_angle_gamma 90.00
_cell_formula_units_Z 4
_cell_length_a 10.6077(2)
_cell_length_b 20.9159(5)
_cell_length_c 18.3970(4)
_cell_measurement_reflns_used 20820
_cell_measurement_temperature 180(2)
_cell_measurement_theta_max 27.48
_cell_measurement_theta_min 1.00
_cell_volume 3941.75(15)
_computing_cell_refinement 'HKL Scalepack (Otwinowski & Minor 1997)'
_computing_data_collection 'Collect (Nonius 1998)'
_computing_data_reduction
;
 HKL Denzo and Scalepack (Otwinowski & Minor 1997)
;
_computing_molecular_graphics 'SHELXTL (Bruker 2001)'
_computing_publication_material 'SHELXTL (Bruker 2001)'
_computing_structure_refinement 'SHELXTL (Bruker 2001)'
_computing_structure_solution 'SIR-92 (Altomare at al. 1994)'
_diffrn_ambient_temperature 180(2)
_diffrn_measured_fraction_theta_full 0.991
_diffrn_measured_fraction_theta_max 0.991
_diffrn_measurement_device_type 'Nonius Kappa CCD'
_diffrn_measurement_method 'Thin slice \w and \f scans'
_diffrn_radiation_monochromator graphite
_diffrn_radiation_source 'fine-focus sealed tube'
_diffrn_radiation_type MoK\a
_diffrn_radiation_wavelength 0.71073
_diffrn_reflns_av_R_equivalents 0.0605
_diffrn_reflns_av_sigmaI/netI 0.0588
_diffrn_reflns_limit_h_max 13
_diffrn_reflns_limit_h_min -13
_diffrn_reflns_limit_k_max 27
_diffrn_reflns_limit_k_min -26
_diffrn_reflns_limit_l_max 23
_diffrn_reflns_limit_l_min -23
_diffrn_reflns_number 35843
_diffrn_reflns_theta_full 27.48
_diffrn_reflns_theta_max 27.48
_diffrn_reflns_theta_min 3.53
_diffrn_standards_number 0
_exptl_absorpt_coefficient_mu 0.625
_exptl_absorpt_correction_T_max 0.946
_exptl_absorpt_correction_T_min 0.796
_exptl_absorpt_correction_type multi-scan
_exptl_absorpt_process_details 'Sortav Blessing (1995)'
_exptl_crystal_colour Colourless
_exptl_crystal_density_diffrn 1.466
_exptl_crystal_density_method 'not measured'
_exptl_crystal_description Needle
_exptl_crystal_F_000 1804
_exptl_crystal_size_max 0.14
_exptl_crystal_size_mid 0.05
_exptl_crystal_size_min 0.05
_refine_diff_density_max 1.287
_refine_diff_density_min -0.939
_refine_diff_density_rms 0.135
_refine_ls_extinction_method none
_refine_ls_goodness_of_fit_ref 1.049
_refine_ls_hydrogen_treatment mixed
_refine_ls_matrix_type full
_refine_ls_number_parameters 553
_refine_ls_number_reflns 8965
_refine_ls_number_restraints 28
_refine_ls_restrained_S_all 1.049
_refine_ls_R_factor_all 0.0664
_refine_ls_R_factor_gt 0.0428
_refine_ls_shift/su_max 0.044
_refine_ls_shift/su_mean 0.001
_refine_ls_structure_factor_coef Fsqd
_refine_ls_weighting_details 'calc w=1/[\s^2^(Fo^2^)+(0.0591P)^2^+1.5683P] where P=(Fo^2^+2Fc^2^)/3'
_refine_ls_weighting_scheme calc
_refine_ls_wR_factor_gt 0.1016
_refine_ls_wR_factor_ref 0.1141
_reflns_number_gt 6845
_reflns_number_total 8965
_reflns_threshold_expression I>2\s(I)
_cod_data_source_file ic049523osi20040412_075106.cif
_cod_data_source_block 230922
_cod_depositor_comments
;
The following automatic conversions were performed:
'_symmetry_cell_setting' value 'Monoclinic' changed to 'monoclinic'
according to '/home/saulius/struct/CIF-dictionaries/cif_core.dic'
dictionary named 'cif_core.dic' version 2.4.1 from 2010-06-29.

Automatic conversion script
Id: cif_fix_enum 1527 2010-12-29 10:47:43Z saulius 
;
_cod_original_formula_sum 'C35 H49 Cd N4 O14.50'
_cod_database_code 4311162

loop_
_symmetry_equiv_pos_as_xyz
'x, y, z'
'-x+1/2, y+1/2, -z+1/2'
'-x, -y, -z'
'x-1/2, -y-1/2, z-1/2'

loop_
_atom_site_label
_atom_site_type_symbol
_atom_site_fract_x
_atom_site_fract_y
_atom_site_fract_z
_atom_site_U_iso_or_equiv
_atom_site_adp_type
_atom_site_occupancy
_atom_site_symmetry_multiplicity
_atom_site_calc_flag
_atom_site_refinement_flags
_atom_site_disorder_assembly
_atom_site_disorder_group
Cd1 Cd 0.417392(18) 0.667149(10) 0.584500(11) 0.02124(8) Uani 1 1 d . . .
O171 O 0.34138(19) 0.70541(10) 0.45272(11) 0.0290(5) Uani 1 1 d . . .
O172 O 0.2987(2) 0.60570(10) 0.47863(11) 0.0312(5) Uani 1 1 d . . .
O181 O 0.0357(2) 0.78733(10) 0.20826(12) 0.0308(5) Uani 1 1 d . . .
O182 O -0.00019(19) 0.72331(10) 0.10925(11) 0.0283(5) Uani 1 1 d . . .
O191 O 0.1912(3) 0.45738(11) 0.26747(15) 0.0465(6) Uani 1 1 d D . .
H191 H 0.199(4) 0.4188(9) 0.250(2) 0.056 Uiso 1 1 d D . .
O192 O 0.1300(3) 0.49059(13) 0.14812(15) 0.0659(9) Uani 1 1 d . . .
C11 C 0.2250(3) 0.63983(13) 0.35179(15) 0.0196(6) Uani 1 1 d . . .
C12 C 0.1692(3) 0.69004(14) 0.30434(16) 0.0216(6) Uani 1 1 d . . .
H12A H 0.1730 0.7323 0.3238 0.026 Uiso 1 1 calc R . .
C13 C 0.1079(3) 0.67888(13) 0.22862(16) 0.0214(6) Uani 1 1 d . . .
C14 C 0.1055(3) 0.61734(14) 0.19989(16) 0.0227(6) Uani 1 1 d . . .
H14A H 0.0670 0.6098 0.1479 0.027 Uiso 1 1 calc R . .
C15 C 0.1592(3) 0.56667(14) 0.24682(16) 0.0234(6) Uani 1 1 d . . .
C16 C 0.2167(2) 0.57826(14) 0.32273(15) 0.0217(6) Uani 1 1 d . . .
H16A H 0.2508 0.5435 0.3551 0.026 Uiso 1 1 calc R . .
C17 C 0.2926(3) 0.65129(15) 0.43312(16) 0.0237(6) Uani 1 1 d . . .
C18 C 0.0433(3) 0.73281(14) 0.17806(16) 0.0234(6) Uani 1 1 d . . .
C19 C 0.1571(3) 0.50129(16) 0.21514(18) 0.0329(7) Uani 1 1 d . . .
N21 N 0.6155(2) 0.64968(12) 0.55441(14) 0.0263(5) Uani 1 1 d . . .
N22 N 0.7917(4) 0.4929(2) 0.1480(2) 0.0739(12) Uani 1 1 d . . .
N31 N 0.4271(2) 0.56841(12) 0.64788(14) 0.0261(5) Uani 1 1 d . . .
N32 N 0.2681(2) 0.21376(12) 0.89339(14) 0.0268(5) Uani 1 1 d . . .
C21 C 0.6626(3) 0.69352(16) 0.51531(18) 0.0309(7) Uani 1 1 d . . .
H21A H 0.6145 0.7319 0.5012 0.037 Uiso 1 1 calc R . .
C22 C 0.7779(3) 0.68574(16) 0.49438(19) 0.0332(7) Uani 1 1 d . . .
H22B H 0.8069 0.7181 0.4662 0.040 Uiso 1 1 calc R . .
C23 C 0.8512(3) 0.63043(16) 0.51469(18) 0.0300(7) Uani 1 1 d . . .
C24 C 0.8018(3) 0.58564(18) 0.5551(2) 0.0396(8) Uani 1 1 d . . .
H24A H 0.8481 0.5469 0.5701 0.047 Uiso 1 1 calc R . .
C25 C 0.6863(3) 0.59647(16) 0.57371(18) 0.0343(7) Uani 1 1 d . . .
H25A H 0.6552 0.5647 0.6016 0.041 Uiso 1 1 calc R . .
C26 C 0.9753(3) 0.61819(17) 0.4909(2) 0.0370(8) Uani 1 1 d . . .
H26A H 1.0413 0.5988 0.5334 0.044 Uiso 1 1 calc R . .
H26B H 1.0106 0.6594 0.4783 0.044 Uiso 1 1 calc R . .
C27 C 0.9515(3) 0.57358(16) 0.42265(19) 0.0336(7) Uani 1 1 d . . .
H27A H 1.0366 0.5590 0.4161 0.040 Uiso 1 1 calc R . .
H27B H 0.9030 0.5354 0.4323 0.040 Uiso 1 1 calc R . .
C28 C 0.8753(3) 0.60535(16) 0.35093(19) 0.0352(8) Uani 1 1 d . . .
H28A H 0.7914 0.6205 0.3587 0.042 Uiso 1 1 calc R . .
H28B H 0.9246 0.6436 0.3423 0.042 Uiso 1 1 calc R . .
C29 C 0.7717(4) 0.5556(3) 0.1467(2) 0.0657(13) Uani 1 1 d . . .
H29A H 0.7379 0.5757 0.0993 0.079 Uiso 1 1 calc R . .
C210 C 0.7972(3) 0.5933(2) 0.2105(2) 0.0485(10) Uani 1 1 d . . .
H21B H 0.7813 0.6380 0.2065 0.058 Uiso 1 1 calc R . .
C211 C 0.8464(3) 0.56526(18) 0.28080(19) 0.0367(8) Uani 1 1 d . . .
C212 C 0.8672(4) 0.49970(19) 0.2817(2) 0.0454(9) Uani 1 1 d . . .
H21C H 0.9008 0.4782 0.3281 0.054 Uiso 1 1 calc R . .
C213 C 0.8392(4) 0.4660(2) 0.2153(3) 0.0608(11) Uani 1 1 d . . .
H21D H 0.8545 0.4212 0.2174 0.073 Uiso 1 1 calc R . .
C31 C 0.4664(3) 0.56118(15) 0.72254(18) 0.0315(7) Uani 1 1 d . . .
H31A H 0.4774 0.5985 0.7529 0.038 Uiso 1 1 calc R . .
C32 C 0.4921(3) 0.50250(16) 0.75823(18) 0.0325(7) Uani 1 1 d . . .
H32B H 0.5184 0.5003 0.8116 0.039 Uiso 1 1 calc R . .
C33 C 0.4792(3) 0.44701(14) 0.71569(17) 0.0263(6) Uani 1 1 d . . .
C34 C 0.4373(3) 0.45412(15) 0.63837(18) 0.0294(7) Uani 1 1 d . . .
H34A H 0.4262 0.4175 0.6068 0.035 Uiso 1 1 calc R . .
C35 C 0.4115(3) 0.51407(15) 0.60690(18) 0.0288(7) Uani 1 1 d . . .
H35A H 0.3811 0.5173 0.5537 0.035 Uiso 1 1 calc R . .
C36 C 0.5066(3) 0.38100(15) 0.74984(18) 0.0321(7) Uani 1 1 d . . .
H36A H 0.5594 0.3572 0.7217 0.038 Uiso 1 1 calc R . .
H36B H 0.4225 0.3582 0.7427 0.038 Uiso 1 1 calc R . .
C37 C 0.5777(3) 0.37914(16) 0.83329(18) 0.0332(7) Uani 1 1 d . . .
H37A H 0.5228 0.4001 0.8624 0.040 Uiso 1 1 calc R . .
H37B H 0.6599 0.4038 0.8415 0.040 Uiso 1 1 calc R . .
C38 C 0.6097(3) 0.31079(17) 0.8630(2) 0.0386(8) Uani 1 1 d . . .
H38A H 0.6476 0.2867 0.8275 0.046 Uiso 1 1 calc R . .
H38B H 0.6760 0.3126 0.9121 0.046 Uiso 1 1 calc R . .
C39 C 0.3266(3) 0.26086(15) 0.93940(18) 0.0302(7) Uani 1 1 d . . .
H39A H 0.2911 0.2730 0.9797 0.036 Uiso 1 1 calc R . .
C310 C 0.4362(3) 0.29246(16) 0.93074(19) 0.0338(7) Uani 1 1 d . . .
H31B H 0.4742 0.3256 0.9647 0.041 Uiso 1 1 calc R . .
C311 C 0.4905(3) 0.27594(15) 0.87270(18) 0.0305(7) Uani 1 1 d . . .
C312 C 0.4293(3) 0.22774(17) 0.8248(2) 0.0373(8) Uani 1 1 d . . .
H31C H 0.4623 0.2150 0.7837 0.045 Uiso 1 1 calc R . .
C313 C 0.3202(3) 0.19827(17) 0.83692(19) 0.0347(7) Uani 1 1 d . . .
H31D H 0.2800 0.1653 0.8034 0.042 Uiso 1 1 calc R . .
O1W O 0.0509(3) 0.2057(2) 0.65190(19) 0.0773(10) Uani 1 1 d D . .
H11 H 0.079(5) 0.227(2) 0.618(2) 0.116 Uiso 1 1 d D . .
H12 H -0.014(4) 0.180(2) 0.631(3) 0.116 Uiso 1 1 d D . .
O2W O 0.2948(3) 0.18736(19) 0.6242(2) 0.0784(10) Uani 1 1 d D . .
H21 H 0.285(5) 0.161(3) 0.586(3) 0.118 Uiso 1 1 d D . .
H22 H 0.220(3) 0.191(3) 0.636(3) 0.118 Uiso 1 1 d D . .
O3W O 0.0470(3) 0.2699(2) 0.1505(2) 0.0915(13) Uani 1 1 d D . .
H31 H 0.054(7) 0.301(2) 0.118(3) 0.137 Uiso 1 1 d D . .
H32 H 0.077(6) 0.2350(16) 0.133(3) 0.137 Uiso 1 1 d D . .
O4W O 0.2328(4) 0.34681(17) 0.2198(2) 0.1054(17) Uani 1 1 d D . .
H41 H 0.183(5) 0.335(4) 0.250(3) 0.158 Uiso 1 1 d D . .
H42 H 0.312(3) 0.331(3) 0.239(4) 0.158 Uiso 1 1 d D . .
O5W O -0.1598(5) 0.1242(2) 0.5840(2) 0.1016(13) Uani 1 1 d D . .
H51 H -0.118(7) 0.097(3) 0.562(3) 0.152 Uiso 1 1 d D . .
H52 H -0.162(7) 0.110(3) 0.6283(19) 0.152 Uiso 1 1 d D . .
O6W O 0.5683(8) 0.1276(3) 0.4996(3) 0.149(2) Uani 1 1 d D . .
H61 H 0.614(8) 0.143(5) 0.470(5) 0.223 Uiso 1 1 d D . .
H62 H 0.496(6) 0.150(4) 0.494(6) 0.223 Uiso 1 1 d D . .
O7W O -0.0839(5) 0.0058(3) 0.5454(2) 0.1091(14) Uani 1 1 d D . .
H71 H -0.021(5) 0.018(4) 0.524(4) 0.164 Uiso 1 1 d D . .
H72 H -0.148(5) -0.012(4) 0.510(3) 0.164 Uiso 1 1 d D . .
O8W O 0.2730(7) 0.0836(2) 0.5246(3) 0.1249(17) Uani 1 1 d D . .
H81 H 0.337(6) 0.106(3) 0.514(5) 0.187 Uiso 1 1 d D . .
H82 H 0.220(6) 0.111(3) 0.539(5) 0.187 Uiso 1 1 d D . .
O9W O 0.4676(9) 0.0313(4) 0.4981(5) 0.096(3) Uani 0.50 1 d PD . .
H91 H 0.538(6) 0.014(6) 0.527(8) 0.144 Uiso 0.50 1 d PD . .
H92 H 0.400(6) 0.006(5) 0.496(9) 0.144 Uiso 0.50 1 d PD . .

loop_
_atom_site_aniso_label
_atom_site_aniso_U_11
_atom_site_aniso_U_22
_atom_site_aniso_U_33
_atom_site_aniso_U_23
_atom_site_aniso_U_13
_atom_site_aniso_U_12
Cd1 0.02513(12) 0.01993(12) 0.01678(12) -0.00165(8) 0.00205(8) 0.00032(8)
O171 0.0342(11) 0.0264(12) 0.0226(11) -0.0033(9) 0.0007(9) -0.0014(9)
O172 0.0402(12) 0.0303(12) 0.0189(11) 0.0045(9) 0.0003(9) -0.0017(9)
O181 0.0398(12) 0.0228(11) 0.0242(12) 0.0022(9) -0.0019(9) 0.0040(9)
O182 0.0366(11) 0.0291(12) 0.0156(11) 0.0039(9) 0.0002(8) 0.0015(9)
O191 0.0665(16) 0.0248(13) 0.0415(15) -0.0019(11) 0.0021(12) 0.0071(12)
O192 0.109(2) 0.0424(17) 0.0330(16) -0.0135(13) -0.0049(15) 0.0135(16)
C11 0.0213(13) 0.0216(14) 0.0159(14) 0.0008(11) 0.0050(10) -0.0017(11)
C12 0.0216(13) 0.0201(14) 0.0228(15) -0.0004(12) 0.0053(11) -0.0002(11)
C13 0.0217(13) 0.0214(15) 0.0206(15) 0.0028(11) 0.0043(11) -0.0003(11)
C14 0.0273(14) 0.0234(15) 0.0159(14) -0.0016(12) 0.0026(11) 0.0017(12)
C15 0.0254(14) 0.0219(15) 0.0220(15) -0.0017(12) 0.0045(11) -0.0006(11)
C16 0.0223(13) 0.0220(15) 0.0200(15) 0.0036(12) 0.0042(11) 0.0016(11)
C17 0.0230(14) 0.0284(16) 0.0186(15) -0.0007(12) 0.0036(11) 0.0051(12)
C18 0.0228(14) 0.0227(15) 0.0233(16) 0.0019(12) 0.0034(11) -0.0011(12)
C19 0.0433(18) 0.0265(17) 0.0244(17) -0.0056(14) 0.0008(13) 0.0037(14)
N21 0.0264(12) 0.0278(14) 0.0233(14) -0.0014(11) 0.0036(10) 0.0029(10)
N22 0.088(3) 0.089(3) 0.041(2) -0.015(2) 0.0098(19) 0.007(2)
N31 0.0309(13) 0.0228(13) 0.0228(14) 0.0016(10) 0.0037(10) -0.0017(10)
N32 0.0280(12) 0.0266(14) 0.0261(14) 0.0041(11) 0.0074(10) -0.0007(11)
C21 0.0328(16) 0.0239(16) 0.0350(19) -0.0038(14) 0.0069(13) 0.0014(13)
C22 0.0340(17) 0.0304(17) 0.0344(19) -0.0038(14) 0.0073(14) -0.0077(14)
C23 0.0248(15) 0.0340(18) 0.0296(18) -0.0088(14) 0.0041(12) -0.0015(13)
C24 0.0356(18) 0.039(2) 0.043(2) 0.0060(17) 0.0093(15) 0.0107(15)
C25 0.0330(17) 0.0382(19) 0.0323(19) 0.0098(15) 0.0095(13) 0.0062(14)
C26 0.0266(16) 0.042(2) 0.042(2) -0.0087(16) 0.0068(14) -0.0043(14)
C27 0.0264(15) 0.0337(19) 0.043(2) -0.0029(15) 0.0127(13) 0.0011(13)
C28 0.0294(16) 0.0355(19) 0.042(2) -0.0025(16) 0.0117(14) -0.0035(14)
C29 0.064(3) 0.096(4) 0.036(2) 0.001(2) 0.012(2) 0.012(3)
C210 0.040(2) 0.065(3) 0.040(2) 0.008(2) 0.0119(16) 0.0104(18)
C211 0.0272(16) 0.048(2) 0.038(2) -0.0050(16) 0.0140(14) -0.0032(15)
C212 0.048(2) 0.050(2) 0.038(2) -0.0060(18) 0.0110(16) 0.0007(18)
C213 0.068(3) 0.062(3) 0.052(3) -0.013(2) 0.013(2) 0.004(2)
C31 0.0417(17) 0.0273(17) 0.0245(17) 0.0004(13) 0.0069(13) -0.0005(14)
C32 0.0404(17) 0.0339(18) 0.0210(16) 0.0052(14) 0.0042(13) 0.0013(14)
C33 0.0262(15) 0.0247(16) 0.0286(17) 0.0043(13) 0.0083(12) -0.0021(12)
C34 0.0355(16) 0.0213(16) 0.0303(17) -0.0013(13) 0.0064(13) -0.0035(13)
C35 0.0370(17) 0.0263(17) 0.0209(15) 0.0011(13) 0.0038(12) -0.0030(13)
C36 0.0365(17) 0.0273(17) 0.0348(19) 0.0087(14) 0.0137(14) 0.0010(14)
C37 0.0287(16) 0.0346(18) 0.0370(19) 0.0133(15) 0.0100(13) -0.0009(13)
C38 0.0297(16) 0.0366(19) 0.049(2) 0.0226(17) 0.0101(15) 0.0039(14)
C39 0.0339(16) 0.0283(17) 0.0282(17) -0.0002(14) 0.0079(13) -0.0044(13)
C310 0.0358(17) 0.0311(18) 0.0328(19) 0.0028(14) 0.0058(14) -0.0061(14)
C311 0.0298(16) 0.0291(17) 0.0324(18) 0.0151(14) 0.0074(13) 0.0060(13)
C312 0.0410(18) 0.039(2) 0.036(2) 0.0030(16) 0.0169(15) 0.0032(15)
C313 0.0403(18) 0.0328(19) 0.0312(19) -0.0015(15) 0.0097(14) -0.0031(15)
O1W 0.075(2) 0.093(3) 0.071(2) -0.005(2) 0.0322(18) -0.0021(19)
O2W 0.068(2) 0.073(2) 0.099(3) -0.003(2) 0.0294(19) -0.0051(18)
O3W 0.0580(19) 0.097(3) 0.116(3) -0.062(2) 0.017(2) 0.001(2)
O4W 0.089(3) 0.049(2) 0.135(4) -0.040(2) -0.049(2) 0.0344(19)
O5W 0.131(4) 0.094(3) 0.075(3) 0.013(2) 0.019(2) -0.014(3)
O6W 0.261(7) 0.106(4) 0.079(3) 0.038(3) 0.044(4) 0.060(4)
O7W 0.118(3) 0.141(4) 0.066(3) 0.016(3) 0.020(2) 0.015(3)
O8W 0.213(6) 0.090(3) 0.059(3) 0.005(2) 0.014(3) 0.016(3)
O9W 0.136(7) 0.089(6) 0.046(4) 0.007(4) -0.005(5) 0.011(5)

loop_
_atom_type_symbol
_atom_type_description
_atom_type_scat_dispersion_real
_atom_type_scat_dispersion_imag
_atom_type_scat_source
C C 0.0033 0.0016 'International Tables Vol C Tables 4.2.6.8 and 6.1.1.4'
H H 0.0000 0.0000 'International Tables Vol C Tables 4.2.6.8 and 6.1.1.4'
O O 0.0106 0.0060 'International Tables Vol C Tables 4.2.6.8 and 6.1.1.4'
N N 0.0061 0.0033 'International Tables Vol C Tables 4.2.6.8 and 6.1.1.4'
Cd Cd -0.8075 1.2024 'International Tables Vol C Tables 4.2.6.8 and 6.1.1.4'

loop_
_geom_angle_atom_site_label_1
_geom_angle_atom_site_label_2
_geom_angle_atom_site_label_3
_geom_angle
_geom_angle_site_symmetry_1
_geom_angle_site_symmetry_3
_geom_angle_publ_flag
N32 Cd1 N21 164.00(9) 2_556 . no
N32 Cd1 N31 102.18(9) 2_556 . no
N21 Cd1 N31 93.07(9) . . no
N32 Cd1 O172 94.43(8) 2_556 . no
N21 Cd1 O172 92.20(8) . . no
N31 Cd1 O172 83.04(8) . . no
N32 Cd1 O182 81.54(8) 2_556 4_676 no
N21 Cd1 O182 83.74(8) . 4_676 no
N31 Cd1 O182 139.27(8) . 4_676 no
O172 Cd1 O182 137.54(7) . 4_676 no
N32 Cd1 O171 87.74(8) 2_556 . no
N21 Cd1 O171 84.43(8) . . no
N31 Cd1 O171 136.59(8) . . no
O172 Cd1 O171 53.88(7) . . no
O182 Cd1 O171 83.67(7) 4_676 . no
N32 Cd1 O181 85.88(8) 2_556 4_676 no
N21 Cd1 O181 90.33(8) . 4_676 no
N31 Cd1 O181 86.32(8) . 4_676 no
O172 Cd1 O181 169.17(7) . 4_676 no
O182 Cd1 O181 53.23(7) 4_676 4_676 no
O171 Cd1 O181 136.90(7) . 4_676 no
C17 O171 Cd1 89.71(17) . . no
C17 O172 Cd1 93.43(18) . . no
C18 O181 Cd1 91.00(16) . 4_575 no
C18 O182 Cd1 93.43(17) . 4_575 no
C19 O191 H191 114(3) . . no
C16 C11 C12 118.9(3) . . no
C16 C11 C17 119.9(3) . . no
C12 C11 C17 121.2(3) . . no
C11 C12 C13 120.7(3) . . no
C11 C12 H12A 119.6 . . no
C13 C12 H12A 119.6 . . no
C14 C13 C12 119.5(3) . . no
C14 C13 C18 119.9(3) . . no
C12 C13 C18 120.6(3) . . no
C13 C14 C15 120.4(3) . . no
C13 C14 H14A 119.8 . . no
C15 C14 H14A 119.8 . . no
C14 C15 C16 119.5(3) . . no
C14 C15 C19 119.7(3) . . no
C16 C15 C19 120.8(3) . . no
C11 C16 C15 121.0(3) . . no
C11 C16 H16A 119.5 . . no
C15 C16 H16A 119.5 . . no
O171 C17 O172 123.0(3) . . no
O171 C17 C11 118.9(3) . . no
O172 C17 C11 118.1(3) . . no
O182 C18 O181 122.3(3) . . no
O182 C18 C13 119.8(3) . . no
O181 C18 C13 117.9(3) . . no
O192 C19 O191 124.4(3) . . no
O192 C19 C15 123.0(3) . . no
O191 C19 C15 112.6(3) . . no
C25 N21 C21 116.7(3) . . no
C25 N21 Cd1 123.0(2) . . no
C21 N21 Cd1 120.3(2) . . no
C29 N22 C213 116.9(4) . . no
C31 N31 C35 116.0(3) . . no
C31 N31 Cd1 124.7(2) . . no
C35 N31 Cd1 118.51(19) . . no
C313 N32 C39 116.9(3) . . no
C313 N32 Cd1 125.0(2) . 2_546 no
C39 N32 Cd1 118.1(2) . 2_546 no
N21 C21 C22 123.3(3) . . no
N21 C21 H21A 118.3 . . no
C22 C21 H21A 118.3 . . no
C21 C22 C23 119.8(3) . . no
C21 C22 H22B 120.1 . . no
C23 C22 H22B 120.1 . . no
C24 C23 C22 116.4(3) . . no
C24 C23 C26 121.4(3) . . no
C22 C23 C26 122.1(3) . . no
C25 C24 C23 120.7(3) . . no
C25 C24 H24A 119.7 . . no
C23 C24 H24A 119.7 . . no
N21 C25 C24 123.1(3) . . no
N21 C25 H25A 118.4 . . no
C24 C25 H25A 118.4 . . no
C23 C26 C27 111.7(2) . . no
C23 C26 H26A 109.3 . . no
C27 C26 H26A 109.3 . . no
C23 C26 H26B 109.3 . . no
C27 C26 H26B 109.3 . . no
H26A C26 H26B 107.9 . . no
C28 C27 C26 112.6(3) . . no
C28 C27 H27A 109.1 . . no
C26 C27 H27A 109.1 . . no
C28 C27 H27B 109.1 . . no
C26 C27 H27B 109.1 . . no
H27A C27 H27B 107.8 . . no
C211 C28 C27 116.6(3) . . no
C211 C28 H28A 108.1 . . no
C27 C28 H28A 108.1 . . no
C211 C28 H28B 108.1 . . no
C27 C28 H28B 108.1 . . no
H28A C28 H28B 107.3 . . no
N22 C29 C210 123.6(4) . . no
N22 C29 H29A 118.2 . . no
C210 C29 H29A 118.2 . . no
C29 C210 C211 119.6(4) . . no
C29 C210 H21B 120.2 . . no
C211 C210 H21B 120.2 . . no
C212 C211 C210 116.5(3) . . no
C212 C211 C28 123.0(3) . . no
C210 C211 C28 120.4(3) . . no
C213 C212 C211 120.0(4) . . no
C213 C212 H21C 120.0 . . no
C211 C212 H21C 120.0 . . no
N22 C213 C212 123.5(4) . . no
N22 C213 H21D 118.3 . . no
C212 C213 H21D 118.3 . . no
N31 C31 C32 123.9(3) . . no
N31 C31 H31A 118.0 . . no
C32 C31 H31A 118.0 . . no
C31 C32 C33 119.7(3) . . no
C31 C32 H32B 120.1 . . no
C33 C32 H32B 120.1 . . no
C34 C33 C32 116.6(3) . . no
C34 C33 C36 120.0(3) . . no
C32 C33 C36 123.3(3) . . no
C35 C34 C33 120.4(3) . . no
C35 C34 H34A 119.8 . . no
C33 C34 H34A 119.8 . . no
N31 C35 C34 123.3(3) . . no
N31 C35 H35A 118.4 . . no
C34 C35 H35A 118.4 . . no
C33 C36 C37 115.6(3) . . no
C33 C36 H36A 108.4 . . no
C37 C36 H36A 108.4 . . no
C33 C36 H36B 108.4 . . no
C37 C36 H36B 108.4 . . no
H36A C36 H36B 107.4 . . no
C36 C37 C38 112.8(3) . . no
C36 C37 H37A 109.0 . . no
C38 C37 H37A 109.0 . . no
C36 C37 H37B 109.0 . . no
C38 C37 H37B 109.0 . . no
H37A C37 H37B 107.8 . . no
C311 C38 C37 112.1(3) . . no
C311 C38 H38A 109.2 . . no
C37 C38 H38A 109.2 . . no
C311 C38 H38B 109.2 . . no
C37 C38 H38B 109.2 . . no
H38A C38 H38B 107.9 . . no
N32 C39 C310 122.9(3) . . no
N32 C39 H39A 118.5 . . no
C310 C39 H39A 118.5 . . no
C39 C310 C311 120.1(3) . . no
C39 C310 H31B 119.9 . . no
C311 C310 H31B 119.9 . . no
C310 C311 C312 116.9(3) . . no
C310 C311 C38 120.0(3) . . no
C312 C311 C38 123.1(3) . . no
C313 C312 C311 119.8(3) . . no
C313 C312 H31C 120.1 . . no
C311 C312 H31C 120.1 . . no
N32 C313 C312 123.4(3) . . no
N32 C313 H31D 118.3 . . no
C312 C313 H31D 118.3 . . no
H11 O1W H12 112.3(18) . . no
H21 O2W H22 109.0(17) . . no
H31 O3W H32 105.1(16) . . no
H41 O4W H42 108.1(17) . . no
H51 O5W H52 110.0(17) . . no
H61 O6W H62 110.0(18) . . no
H71 O7W H72 108.2(17) . . no
H81 O8W H82 107.6(17) . . no
O9W O9W H91 44(10) 3_656 . no
O9W O9W H92 80(7) 3_656 . no
H91 O9W H92 109.3(18) . . no

loop_
_geom_bond_atom_site_label_1
_geom_bond_atom_site_label_2
_geom_bond_distance
_geom_bond_site_symmetry_2
_geom_bond_publ_flag
Cd1 N32 2.325(2) 2_556 no
Cd1 N21 2.336(2) . no
Cd1 N31 2.361(2) . no
Cd1 O172 2.399(2) . no
Cd1 O182 2.452(2) 4_676 no
Cd1 O171 2.481(2) . no
Cd1 O181 2.486(2) 4_676 no
O171 C17 1.258(4) . no
O172 C17 1.259(4) . no
O181 C18 1.280(3) . no
O181 Cd1 2.486(2) 4_575 no
O182 C18 1.246(3) . no
O182 Cd1 2.452(2) 4_575 no
O191 C19 1.312(4) . no
O191 H191 0.883(10) . no
O192 C19 1.212(4) . no
C11 C16 1.389(4) . no
C11 C12 1.395(4) . no
C11 C17 1.501(4) . no
C12 C13 1.396(4) . no
C12 H12A 0.9500 . no
C13 C14 1.389(4) . no
C13 C18 1.509(4) . no
C14 C15 1.392(4) . no
C14 H14A 0.9500 . no
C15 C16 1.392(4) . no
C15 C19 1.484(4) . no
C16 H16A 0.9500 . no
N21 C25 1.338(4) . no
N21 C21 1.340(4) . no
N22 C29 1.329(6) . no
N22 C213 1.334(6) . no
N31 C31 1.336(4) . no
N31 C35 1.350(4) . no
N32 C313 1.337(4) . no
N32 C39 1.341(4) . no
N32 Cd1 2.325(2) 2_546 no
C21 C22 1.384(4) . no
C21 H21A 0.9500 . no
C22 C23 1.390(5) . no
C22 H22B 0.9500 . no
C23 C24 1.381(5) . no
C23 C26 1.513(4) . no
C24 C25 1.374(5) . no
C24 H24A 0.9500 . no
C25 H25A 0.9500 . no
C26 C27 1.532(5) . no
C26 H26A 0.9900 . no
C26 H26B 0.9900 . no
C27 C28 1.510(5) . no
C27 H27A 0.9900 . no
C27 H27B 0.9900 . no
C28 C211 1.502(5) . no
C28 H28A 0.9900 . no
C28 H28B 0.9900 . no
C29 C210 1.381(6) . no
C29 H29A 0.9500 . no
C210 C211 1.391(5) . no
C210 H21B 0.9500 . no
C211 C212 1.388(5) . no
C212 C213 1.375(5) . no
C212 H21C 0.9500 . no
C213 H21D 0.9500 . no
C31 C32 1.385(4) . no
C31 H31A 0.9500 . no
C32 C33 1.387(4) . no
C32 H32B 0.9500 . no
C33 C34 1.384(4) . no
C33 C36 1.513(4) . no
C34 C35 1.379(4) . no
C34 H34A 0.9500 . no
C35 H35A 0.9500 . no
C36 C37 1.525(4) . no
C36 H36A 0.9900 . no
C36 H36B 0.9900 . no
C37 C38 1.537(4) . no
C37 H37A 0.9900 . no
C37 H37B 0.9900 . no
C38 C311 1.509(4) . no
C38 H38A 0.9900 . no
C38 H38B 0.9900 . no
C39 C310 1.382(4) . no
C39 H39A 0.9500 . no
C310 C311 1.383(5) . no
C310 H31B 0.9500 . no
C311 C312 1.384(5) . no
C312 C313 1.379(5) . no
C312 H31C 0.9500 . no
C313 H31D 0.9500 . no
O1W H11 0.870(10) . no
O1W H12 0.875(10) . no
O2W H21 0.887(10) . no
O2W H22 0.883(10) . no
O3W H31 0.905(10) . no
O3W H32 0.890(10) . no
O4W H41 0.893(10) . no
O4W H42 0.882(10) . no
O5W H51 0.882(10) . no
O5W H52 0.874(10) . no
O6W H61 0.880(10) . no
O6W H62 0.881(10) . no
O7W H71 0.889(10) . no
O7W H72 0.891(10) . no
O8W H81 0.890(10) . no
O8W H82 0.889(10) . no
O9W O9W 1.473(17) 3_656 no
O9W H91 0.881(10) . no
O9W H92 0.883(10) . no

loop_
_geom_torsion_atom_site_label_1
_geom_torsion_atom_site_label_2
_geom_torsion_atom_site_label_3
_geom_torsion_atom_site_label_4
_geom_torsion
_geom_torsion_site_symmetry_1
_geom_torsion_site_symmetry_2
_geom_torsion_site_symmetry_3
_geom_torsion_site_symmetry_4
_geom_torsion_publ_flag
N32 Cd1 O171 C17 -97.08(17) 2_556 . . . no
N21 Cd1 O171 C17 96.89(17) . . . . no
N31 Cd1 O171 C17 8.3(2) . . . . no
O172 Cd1 O171 C17 0.06(15) . . . . no
O182 Cd1 O171 C17 -178.82(17) 4_676 . . . no
O181 Cd1 O171 C17 -178.60(15) 4_676 . . . no
N32 Cd1 O172 C17 83.88(17) 2_556 . . . no
N21 Cd1 O172 C17 -81.54(17) . . . . no
N31 Cd1 O172 C17 -174.36(18) . . . . no
O182 Cd1 O172 C17 1.6(2) 4_676 . . . no
O171 Cd1 O172 C17 -0.06(15) . . . . no
O181 Cd1 O172 C17 175.1(3) 4_676 . . . no
C16 C11 C12 C13 -1.1(4) . . . . no
C17 C11 C12 C13 179.3(2) . . . . no
C11 C12 C13 C14 -1.7(4) . . . . no
C11 C12 C13 C18 177.8(2) . . . . no
C12 C13 C14 C15 2.6(4) . . . . no
C18 C13 C14 C15 -176.9(3) . . . . no
C13 C14 C15 C16 -0.7(4) . . . . no
C13 C14 C15 C19 -179.4(3) . . . . no
C12 C11 C16 C15 2.9(4) . . . . no
C17 C11 C16 C15 -177.4(2) . . . . no
C14 C15 C16 C11 -2.1(4) . . . . no
C19 C15 C16 C11 176.6(3) . . . . no
Cd1 O171 C17 O172 -0.1(3) . . . . no
Cd1 O171 C17 C11 -179.4(2) . . . . no
Cd1 O172 C17 O171 0.1(3) . . . . no
Cd1 O172 C17 C11 179.4(2) . . . . no
C16 C11 C17 O171 154.4(3) . . . . no
C12 C11 C17 O171 -26.0(4) . . . . no
C16 C11 C17 O172 -24.9(4) . . . . no
C12 C11 C17 O172 154.7(3) . . . . no
Cd1 O182 C18 O181 -1.6(3) 4_575 . . . no
Cd1 O182 C18 C13 178.5(2) 4_575 . . . no
Cd1 O181 C18 O182 1.6(3) 4_575 . . . no
Cd1 O181 C18 C13 -178.5(2) 4_575 . . . no
C14 C13 C18 O182 -7.2(4) . . . . no
C12 C13 C18 O182 173.3(3) . . . . no
C14 C13 C18 O181 172.9(3) . . . . no
C12 C13 C18 O181 -6.6(4) . . . . no
C14 C15 C19 O192 12.3(5) . . . . no
C16 C15 C19 O192 -166.4(3) . . . . no
C14 C15 C19 O191 -169.5(3) . . . . no
C16 C15 C19 O191 11.9(4) . . . . no
N32 Cd1 N21 C25 163.2(3) 2_556 . . . no
N31 Cd1 N21 C25 0.8(3) . . . . no
O172 Cd1 N21 C25 -82.4(2) . . . . no
O182 Cd1 N21 C25 140.0(2) 4_676 . . . no
O171 Cd1 N21 C25 -135.8(2) . . . . no
O181 Cd1 N21 C25 87.1(2) 4_676 . . . no
N32 Cd1 N21 C21 -17.7(5) 2_556 . . . no
N31 Cd1 N21 C21 179.9(2) . . . . no
O172 Cd1 N21 C21 96.8(2) . . . . no
O182 Cd1 N21 C21 -40.8(2) 4_676 . . . no
O171 Cd1 N21 C21 43.4(2) . . . . no
O181 Cd1 N21 C21 -93.8(2) 4_676 . . . no
N32 Cd1 N31 C31 -75.6(2) 2_556 . . . no
N21 Cd1 N31 C31 99.5(2) . . . . no
O172 Cd1 N31 C31 -168.6(2) . . . . no
O182 Cd1 N31 C31 15.5(3) 4_676 . . . no
O171 Cd1 N31 C31 -175.4(2) . . . . no
O181 Cd1 N31 C31 9.4(2) 4_676 . . . no
N32 Cd1 N31 C35 115.0(2) 2_556 . . . no
N21 Cd1 N31 C35 -69.9(2) . . . . no
O172 Cd1 N31 C35 21.9(2) . . . . no
O182 Cd1 N31 C35 -153.86(19) 4_676 . . . no
O171 Cd1 N31 C35 15.2(3) . . . . no
O181 Cd1 N31 C35 -160.0(2) 4_676 . . . no
C25 N21 C21 C22 0.5(5) . . . . no
Cd1 N21 C21 C22 -178.7(2) . . . . no
N21 C21 C22 C23 -0.6(5) . . . . no
C21 C22 C23 C24 0.5(5) . . . . no
C21 C22 C23 C26 177.6(3) . . . . no
C22 C23 C24 C25 -0.2(5) . . . . no
C26 C23 C24 C25 -177.4(3) . . . . no
C21 N21 C25 C24 -0.2(5) . . . . no
Cd1 N21 C25 C24 179.0(3) . . . . no
C23 C24 C25 N21 0.1(5) . . . . no
C24 C23 C26 C27 77.6(4) . . . . no
C22 C23 C26 C27 -99.4(4) . . . . no
C23 C26 C27 C28 71.5(4) . . . . no
C26 C27 C28 C211 -179.7(3) . . . . no
C213 N22 C29 C210 -0.1(7) . . . . no
N22 C29 C210 C211 -0.1(6) . . . . no
C29 C210 C211 C212 0.2(5) . . . . no
C29 C210 C211 C28 179.8(3) . . . . no
C27 C28 C211 C212 10.7(4) . . . . no
C27 C28 C211 C210 -168.8(3) . . . . no
C210 C211 C212 C213 -0.1(5) . . . . no
C28 C211 C212 C213 -179.6(3) . . . . no
C29 N22 C213 C212 0.2(7) . . . . no
C211 C212 C213 N22 -0.1(6) . . . . no
C35 N31 C31 C32 0.7(4) . . . . no
Cd1 N31 C31 C32 -169.0(2) . . . . no
N31 C31 C32 C33 1.1(5) . . . . no
C31 C32 C33 C34 -1.6(4) . . . . no
C31 C32 C33 C36 179.3(3) . . . . no
C32 C33 C34 C35 0.5(4) . . . . no
C36 C33 C34 C35 179.7(3) . . . . no
C31 N31 C35 C34 -1.8(4) . . . . no
Cd1 N31 C35 C34 168.5(2) . . . . no
C33 C34 C35 N31 1.3(5) . . . . no
C34 C33 C36 C37 168.2(3) . . . . no
C32 C33 C36 C37 -12.8(4) . . . . no
C33 C36 C37 C38 -176.5(3) . . . . no
C36 C37 C38 C311 -74.7(4) . . . . no
C313 N32 C39 C310 -0.5(4) . . . . no
Cd1 N32 C39 C310 -179.0(2) 2_546 . . . no
N32 C39 C310 C311 -0.1(5) . . . . no
C39 C310 C311 C312 0.7(5) . . . . no
C39 C310 C311 C38 179.6(3) . . . . no
C37 C38 C311 C310 -72.3(4) . . . . no
C37 C38 C311 C312 106.6(4) . . . . no
C310 C311 C312 C313 -0.7(5) . . . . no
C38 C311 C312 C313 -179.6(3) . . . . no
C39 N32 C313 C312 0.5(5) . . . . no
Cd1 N32 C313 C312 178.9(2) 2_546 . . . no
C311 C312 C313 N32 0.1(5) . . . . no
